data_7714101
loop_
_publ_author_name
'Siewert, Jan-Erik'
'Schumann, Andr\'e'
'Wellnitz, Tim'
'Dankert, Fabian'
'Hering-Junghans, Christian'

_publ_section_title
;
 Triphosphiranes as Phosphinidene-Transfer Agents -- Synthesis of Regular
 and Chelating NHC Phosphinidene Adducts
;
_journal_name_full 'Dalton Transactions'
_journal_paper_doi 10.1039/D3DT02690F
_journal_year 2023
_chemical_formula_moiety '(C36 H44 Ga I2 N4 P2)+, (Ga I4)-, 2.06 (CH2 Cl2)'
_chemical_formula_sum 'C38.06 H48.11 Cl4.11 Ga2 I6 N4 P2'
_chemical_formula_weight 1670.14
_space_group_crystal_system triclinic
_space_group_IT_number 2
_space_group_name_Hall '-P 1'
_space_group_name_H-M_alt 'P -1'
_atom_sites_solution_hydrogens geom
_atom_sites_solution_primary dual
_audit_creation_method SHELXL-2018/3
_audit_update_record
;
2023-09-21 deposited with the CCDC.	2023-09-26 downloaded from the CCDC.
;
_cell_angle_alpha 74.3750(10)
_cell_angle_beta 74.2030(10)
_cell_angle_gamma 82.8170(10)
_cell_formula_units_Z 4
_cell_length_a 14.9427(3)
_cell_length_b 17.0844(3)
_cell_length_c 23.0489(4)
_cell_measurement_reflns_used 73082
_cell_measurement_temperature 150(2)
_cell_measurement_theta_max 29.56
_cell_measurement_theta_min 1.50
_cell_volume 5444.13(18)
_computing_cell_refinement
;
X-Area Recipe 1.37.0.0 (STOE, 2021)
;
_computing_data_collection
;
X-Area WinXpose 2.0.22.0 (STOE, 2016)
;
_computing_data_reduction
;
X-Area Integrate 2.5.1.0 (STOE, 2021)
X-Area LANA 2.6.2.0 (STOE, 2021)
;
_computing_molecular_graphics 'Olex2 1.3 (Dolomanov et al., 2009)'
_computing_publication_material
;
STOE & Cie GmbH, X-Area, software package for collecting single-crystal or
multi-domain crystal data on STOE area-detector diffractometers, for image 
processing, for the correction and scaling of reflection intensities and 
for outlier rejection, version 2.0, Darmstadt 2021
;
_computing_structure_refinement 'SHELXL-2018/3 (Sheldrick, 2018)'
_computing_structure_solution 'SHELXT 2014/4 (Sheldrick, 2014)'
_diffrn_ambient_temperature 150(2)
_diffrn_measured_fraction_theta_full 1.000
_diffrn_measured_fraction_theta_max 1.000
_diffrn_measurement_device '2-circle diffractometer'
_diffrn_measurement_device_type 'STOE IPDS II'
_diffrn_measurement_method 'rotation method, \w scans'
_diffrn_radiation_type MoK\a
_diffrn_radiation_wavelength 0.71073
_diffrn_reflns_av_R_equivalents 0.0184
_diffrn_reflns_av_unetI/netI 0.0217
_diffrn_reflns_Laue_measured_fraction_full 1.000
_diffrn_reflns_Laue_measured_fraction_max 1.000
_diffrn_reflns_limit_h_max 17
_diffrn_reflns_limit_h_min -18
_diffrn_reflns_limit_k_max 21
_diffrn_reflns_limit_k_min -21
_diffrn_reflns_limit_l_max 28
_diffrn_reflns_limit_l_min -28
_diffrn_reflns_number 73082
_diffrn_reflns_point_group_measured_fraction_full 1.000
_diffrn_reflns_point_group_measured_fraction_max 1.000
_diffrn_reflns_theta_full 25.242
_diffrn_reflns_theta_max 26.499
_diffrn_reflns_theta_min 1.732
_diffrn_source 'sealed X-ray tube, 12 x 0.4 mm long-fine focus'
_exptl_absorpt_coefficient_mu 4.683
_exptl_absorpt_correction_T_max 0.4260
_exptl_absorpt_correction_T_min 0.2522
_exptl_absorpt_correction_type multi-scan
_exptl_absorpt_process_details
;
STOE LANA, absorption correction by scaling of reflection intensities.
J. Koziskova, F. Hahn, J. Richter, J. Kozisek, "Comparison of different
absorption corrections on the model structure of tetrakis(\m~2~-acetato)-
diaqua-di-copper(II)", Acta Chimica Slovaca, vol. 9, no. 2, 2016, pp. 136 - 140.
Afterwards a spherical absorption correction was performed within STOE LANA.
;
_exptl_crystal_colour colorless
_exptl_crystal_density_diffrn 2.038
_exptl_crystal_description plank
_exptl_crystal_F_000 3137
_exptl_crystal_size_max 0.070
_exptl_crystal_size_mid 0.030
_exptl_crystal_size_min 0.026
_refine_diff_density_max 2.083
_refine_diff_density_min -1.143
_refine_diff_density_rms 0.109
_refine_ls_extinction_method none
_refine_ls_goodness_of_fit_ref 1.028
_refine_ls_hydrogen_treatment constr
_refine_ls_matrix_type full
_refine_ls_number_parameters 1276
_refine_ls_number_reflns 22576
_refine_ls_number_restraints 327
_refine_ls_restrained_S_all 1.154
_refine_ls_R_factor_all 0.0452
_refine_ls_R_factor_gt 0.0334
_refine_ls_shift/su_max 0.002
_refine_ls_shift/su_mean 0.000
_refine_ls_structure_factor_coef Fsqd
_refine_ls_weighting_details 'w=1/[\s^2^(Fo^2^)+(0.0450P)^2^+8.0462P] where P=(Fo^2^+2Fc^2^)/3'
_refine_ls_weighting_scheme calc
_refine_ls_wR_factor_gt 0.0827
_refine_ls_wR_factor_ref 0.0855
_reflns_Friedel_coverage 0.000
_reflns_number_gt 18054
_reflns_number_total 22576
_reflns_threshold_expression 'I > 2\s(I)'
_cod_data_source_file d3dt02690f2.cif
_cod_data_source_block ks1562_cmpd7
_cod_database_code 7714101
_shelx_shelxl_version_number 2018/3
_shelx_space_group_comment
;
The symmetry employed for this shelxl refinement is uniquely defined
by the following loop, which should always be used as a source of
symmetry information in preference to the above space-group names.
They are only intended as comments.
;
_shelx_estimated_absorpt_t_min 0.735
_shelx_estimated_absorpt_t_max 0.888

loop_
_space_group_symop_operation_xyz
'x, y, z'
'-x, -y, -z'

loop_
_atom_site_label
_atom_site_type_symbol
_atom_site_fract_x
_atom_site_fract_y
_atom_site_fract_z
_atom_site_U_iso_or_equiv
_atom_site_adp_type
_atom_site_occupancy
_atom_site_site_symmetry_order
_atom_site_calc_flag
_atom_site_refinement_flags_posn
_atom_site_refinement_flags_adp
_atom_site_refinement_flags_occupancy
_atom_site_disorder_assembly
_atom_site_disorder_group
I1 I 0.92946(2) -0.12938(2) 0.74816(2) 0.04364(8) Uani 1 1 d . . . . .
I3 I 0.47443(2) 0.32869(2) 0.74464(2) 0.04524(8) Uani 1 1 d . . . . .
I4 I 0.42243(2) 0.38415(2) 0.91187(2) 0.04752(8) Uani 1 1 d . . . . .
I2 I 0.81037(2) -0.01285(2) 0.88462(2) 0.04981(9) Uani 1 1 d . . . . .
Ga1 Ga 0.85978(3) 0.01019(3) 0.76520(2) 0.02991(10) Uani 1 1 d . . . . .
Ga2 Ga 0.47200(3) 0.44726(3) 0.79336(2) 0.03025(10) Uani 1 1 d . . . . .
Ga3 Ga 0.85415(9) 0.33823(8) 0.50031(6) 0.0326(3) Uani 0.619(3) 1 d D U P A 3
P4 P 0.35344(7) 0.55578(6) 0.78939(5) 0.0270(2) Uani 1 1 d . . . . .
P1 P 0.71415(7) 0.07046(7) 0.74351(5) 0.0296(2) Uani 1 1 d . . . . .
P2 P 0.96108(7) 0.11630(7) 0.74792(5) 0.0300(2) Uani 1 1 d . . . . .
P3 P 0.60861(7) 0.50721(7) 0.79340(5) 0.0302(2) Uani 1 1 d . . . . .
Cl2 Cl 1.10668(13) -0.23096(12) 0.89764(8) 0.0832(5) Uani 1 1 d . . . . .
Cl1 Cl 0.95493(14) -0.17573(14) 0.98706(7) 0.0891(6) Uani 1 1 d . . . . .
N7 N 0.3785(2) 0.5954(2) 0.65568(15) 0.0280(7) Uani 1 1 d . . . . .
N5 N 0.6989(2) 0.5235(2) 0.66228(16) 0.0306(7) Uani 1 1 d . . . . .
N8 N 0.2582(2) 0.6565(2) 0.70445(16) 0.0296(7) Uani 1 1 d . . . . .
N3 N 1.0363(2) 0.1361(2) 0.61513(16) 0.0305(7) Uani 1 1 d . . . . .
N1 N 0.7470(2) 0.0242(2) 0.62749(17) 0.0372(8) Uani 1 1 d . . . . .
N2 N 0.6020(2) 0.0503(2) 0.66876(18) 0.0389(9) Uani 1 1 d . . . . .
N4 N 1.0971(3) 0.2090(2) 0.65559(18) 0.0372(8) Uani 1 1 d . . . . .
N6 N 0.7877(2) 0.5433(2) 0.71644(16) 0.0332(8) Uani 1 1 d . . . . .
C38 C 0.6190(3) 0.5117(3) 0.64364(18) 0.0307(9) Uani 1 1 d . . . . .
C15 C 1.0330(3) 0.1522(2) 0.66949(19) 0.0296(8) Uani 1 1 d . . . . .
C37 C 0.5377(3) 0.5572(2) 0.66034(18) 0.0271(8) Uani 1 1 d . . . . .
H37 H 0.533896 0.594359 0.685205 0.032 Uiso 1 1 calc R U . . .
C45 C 0.3315(3) 0.6035(2) 0.71273(19) 0.0273(8) Uani 1 1 d . . . . .
C42 C 0.4620(3) 0.5475(2) 0.63995(18) 0.0293(8) Uani 1 1 d . . . . .
C51 C 0.7001(3) 0.5243(3) 0.72104(19) 0.0309(9) Uani 1 1 d . . . . .
C63 C 0.2425(3) 0.5072(2) 0.82903(19) 0.0295(8) Uani 1 1 d . . . . .
C28 C 0.6291(3) 0.0094(3) 0.8086(2) 0.0328(9) Uani 1 1 d . . . . .
C9 C 0.6883(3) 0.0468(3) 0.6774(2) 0.0343(9) Uani 1 1 d . . . . .
C20 C 1.1272(3) 0.0179(2) 0.7677(2) 0.0331(9) Uani 1 1 d . . . . .
C39 C 0.6269(3) 0.4602(3) 0.6053(2) 0.0362(10) Uani 1 1 d . . . . .
H39 H 0.683909 0.430081 0.593481 0.043 Uiso 1 1 calc R U . . .
C2 C 0.9866(3) 0.0747(3) 0.60633(19) 0.0318(9) Uani 1 1 d . . . . .
C43 C 0.3338(3) 0.6424(3) 0.6115(2) 0.0354(9) Uani 1 1 d . . . . .
H43 H 0.352516 0.647182 0.567947 0.042 Uiso 1 1 calc R U . . .
C21 C 1.1475(3) -0.0009(3) 0.7045(2) 0.0358(9) Uani 1 1 d . . . . .
H21A H 1.089483 -0.012776 0.697312 0.054 Uiso 1 1 calc R U . . .
H21B H 1.191744 -0.048221 0.703409 0.054 Uiso 1 1 calc R U . . .
H21C H 1.174290 0.046182 0.672055 0.054 Uiso 1 1 calc R U . . .
C19 C 1.0518(3) 0.0698(3) 0.7894(2) 0.0338(9) Uani 1 1 d . . . . .
C55 C 0.6676(3) 0.4255(3) 0.84301(19) 0.0336(9) Uani 1 1 d . . . . .
C1 C 0.8911(3) 0.0803(3) 0.62155(19) 0.0325(9) Uani 1 1 d . . . . .
H1 H 0.857024 0.124180 0.637209 0.039 Uiso 1 1 calc R U . . .
C70 C 0.2000(3) 0.4614(3) 0.8027(2) 0.0337(9) Uani 1 1 d . . . . .
C3 C 1.0374(3) 0.0131(3) 0.5816(2) 0.0363(10) Uani 1 1 d . . . . .
H3 H 1.103537 0.011281 0.570867 0.044 Uiso 1 1 calc R U . . .
C44 C 0.2592(3) 0.6797(3) 0.6422(2) 0.0358(9) Uani 1 1 d . . . . .
H44 H 0.214688 0.715834 0.624337 0.043 Uiso 1 1 calc R U . . .
C56 C 0.7139(3) 0.3563(3) 0.8254(2) 0.0370(10) Uani 1 1 d . . . . .
C49 C 0.7855(3) 0.5379(3) 0.6229(2) 0.0356(9) Uani 1 1 d . . . . .
H49 H 0.803193 0.538950 0.579884 0.043 Uiso 1 1 calc R U . . .
C13 C 1.1025(3) 0.1813(3) 0.5675(2) 0.0384(10) Uani 1 1 d . . . . .
H13 H 1.118279 0.180400 0.524827 0.046 Uiso 1 1 calc R U . . .
C35 C 0.6158(3) -0.0727(3) 0.8158(2) 0.0376(10) Uani 1 1 d . . . . .
C6 C 0.8463(3) 0.0198(3) 0.61329(19) 0.0343(9) Uani 1 1 d . . . . .
C41 C 0.4681(3) 0.4960(3) 0.6018(2) 0.0345(9) Uani 1 1 d . . . . .
H41 H 0.415688 0.490440 0.587747 0.041 Uiso 1 1 calc R U . . .
C64 C 0.1984(3) 0.5188(3) 0.8885(2) 0.0365(10) Uani 1 1 d . . . . .
C62 C 0.6617(3) 0.4359(3) 0.9026(2) 0.0401(10) Uani 1 1 d . . . . .
C50 C 0.8405(3) 0.5501(3) 0.6566(2) 0.0378(10) Uani 1 1 d . . . . .
H50 H 0.904556 0.561492 0.641728 0.045 Uiso 1 1 calc R U . . .
C46 C 0.1900(3) 0.6918(3) 0.7519(2) 0.0357(9) Uani 1 1 d . . . . .
H46 H 0.209267 0.672774 0.791883 0.043 Uiso 1 1 calc R U . . .
C29 C 0.5803(3) 0.0496(3) 0.8549(2) 0.0359(10) Uani 1 1 d . . . . .
C22 C 1.1900(3) -0.0160(3) 0.8041(2) 0.0385(10) Uani 1 1 d . . . . .
H22 H 1.240714 -0.050799 0.789117 0.046 Uiso 1 1 calc R U . . .
C52 C 0.8211(3) 0.5609(3) 0.7666(2) 0.0392(10) Uani 1 1 d . . . . .
H52 H 0.770642 0.548899 0.805971 0.047 Uiso 1 1 calc R U . . .
C71 C 0.2398(3) 0.4493(3) 0.7383(2) 0.0417(11) Uani 1 1 d . . . . .
H71A H 0.217338 0.494407 0.708196 0.063 Uiso 1 1 calc R U . . .
H71B H 0.220061 0.397865 0.736029 0.063 Uiso 1 1 calc R U . . .
H71C H 0.307947 0.447845 0.728535 0.063 Uiso 1 1 calc R U . . .
C66 C 0.1141(3) 0.4830(3) 0.9203(2) 0.0417(11) Uani 1 1 d . . . . .
H66 H 0.084373 0.491052 0.960435 0.050 Uiso 1 1 calc R U . . .
C5 C 0.8952(3) -0.0438(3) 0.5894(2) 0.0409(10) Uani 1 1 d . . . . .
H5 H 0.863129 -0.085343 0.584630 0.049 Uiso 1 1 calc R U . . .
C26 C 1.0445(3) 0.0887(3) 0.8463(2) 0.0411(10) Uani 1 1 d . . . . .
C31 C 0.5189(3) 0.0061(3) 0.9071(2) 0.0437(11) Uani 1 1 d . . . . .
H31 H 0.484444 0.033208 0.937896 0.052 Uiso 1 1 calc R U . . .
C34 C 0.5555(3) -0.1130(3) 0.8697(2) 0.0442(11) Uani 1 1 d . . . . .
H34 H 0.547630 -0.169045 0.875136 0.053 Uiso 1 1 calc R U . . .
C58 C 0.7512(3) 0.2968(3) 0.8686(2) 0.0426(11) Uani 1 1 d . . . . .
H58 H 0.782448 0.249397 0.856706 0.051 Uiso 1 1 calc R U . . .
C57 C 0.7281(3) 0.3419(3) 0.7617(2) 0.0417(11) Uani 1 1 d . . . . .
H57A H 0.671209 0.359341 0.747235 0.063 Uiso 1 1 calc R U . . .
H57B H 0.742541 0.283750 0.763776 0.063 Uiso 1 1 calc R U . . .
H57C H 0.779898 0.373082 0.732603 0.063 Uiso 1 1 calc R U . . .
C32 C 0.5063(3) -0.0760(3) 0.9158(2) 0.0460(12) Uani 1 1 d . . . . .
C16 C 1.1175(3) 0.2480(3) 0.7007(2) 0.0447(11) Uani 1 1 d . . . . .
H16 H 1.090435 0.214731 0.743588 0.054 Uiso 1 1 calc R U . . .
C69 C 0.1158(3) 0.4274(3) 0.8370(2) 0.0397(10) Uani 1 1 d . . . . .
H69 H 0.087107 0.396377 0.819229 0.048 Uiso 1 1 calc R U . . .
C40 C 0.5507(3) 0.4530(3) 0.5844(2) 0.0393(10) Uani 1 1 d . . . . .
H40 H 0.555508 0.418018 0.557701 0.047 Uiso 1 1 calc R U . . .
C61 C 0.7010(3) 0.3736(3) 0.9433(2) 0.0462(12) Uani 1 1 d . . . . .
H61 H 0.697316 0.379895 0.983655 0.055 Uiso 1 1 calc R U . . .
C65 C 0.2386(3) 0.5672(3) 0.9199(2) 0.0451(12) Uani 1 1 d . . . . .
H65A H 0.194635 0.571147 0.959341 0.068 Uiso 1 1 calc R U . . .
H65B H 0.250176 0.621966 0.892873 0.068 Uiso 1 1 calc R U . . .
H65C H 0.297410 0.540133 0.927936 0.068 Uiso 1 1 calc R U . . .
C48 C 0.0937(3) 0.6622(3) 0.7623(2) 0.0440(11) Uani 1 1 d . . . . .
H48A H 0.049632 0.684129 0.794913 0.066 Uiso 1 1 calc R U . . .
H48B H 0.096054 0.602581 0.775039 0.066 Uiso 1 1 calc R U . . .
H48C H 0.073310 0.680811 0.723566 0.066 Uiso 1 1 calc R U . . .
C30 C 0.5924(4) 0.1368(3) 0.8507(2) 0.0489(12) Uani 1 1 d . . . . .
H30A H 0.541068 0.156594 0.881021 0.073 Uiso 1 1 calc R U . . .
H30B H 0.592226 0.169554 0.808710 0.073 Uiso 1 1 calc R U . . .
H30C H 0.651688 0.141260 0.859727 0.073 Uiso 1 1 calc R U . . .
C14 C 1.1397(3) 0.2262(3) 0.5933(2) 0.0442(11) Uani 1 1 d . . . . .
H14 H 1.187149 0.263395 0.572153 0.053 Uiso 1 1 calc R U . . .
C67 C 0.0725(3) 0.4369(3) 0.8960(2) 0.0442(11) Uani 1 1 d . . . . .
C4 C 0.9912(3) -0.0457(3) 0.5726(2) 0.0428(11) Uani 1 1 d . . . . .
H4 H 1.025612 -0.087874 0.554802 0.051 Uiso 1 1 calc R U . . .
C7 C 0.6964(3) 0.0119(3) 0.5892(2) 0.0470(12) Uani 1 1 d . . . . .
H7 H 0.720722 -0.005012 0.551626 0.056 Uiso 1 1 calc R U . . .
C8 C 0.6074(3) 0.0283(3) 0.6145(2) 0.0488(12) Uani 1 1 d . . . . .
H8 H 0.556355 0.025383 0.598200 0.059 Uiso 1 1 calc R U . . .
C36 C 0.6629(3) -0.1200(3) 0.7683(2) 0.0449(11) Uani 1 1 d . . . . .
H36A H 0.663561 -0.178329 0.788517 0.067 Uiso 1 1 calc R U . . .
H36B H 0.726974 -0.103515 0.749421 0.067 Uiso 1 1 calc R U . . .
H36C H 0.628717 -0.108996 0.735892 0.067 Uiso 1 1 calc R U . . .
C10 C 0.5144(3) 0.0835(3) 0.7048(2) 0.0433(11) Uani 1 1 d . . . . .
H10 H 0.528652 0.099744 0.739728 0.052 Uiso 1 1 calc R U . . .
C59 C 0.7445(3) 0.3042(3) 0.9276(2) 0.0449(12) Uani 1 1 d . . . . .
C23 C 1.1805(4) -0.0001(3) 0.8615(2) 0.0461(12) Uani 1 1 d . . . . .
C47 C 0.1916(3) 0.7833(3) 0.7318(2) 0.0460(11) Uani 1 1 d . . . . .
H47A H 0.169817 0.803254 0.693634 0.069 Uiso 1 1 calc R U . . .
H47B H 0.255321 0.799414 0.723858 0.069 Uiso 1 1 calc R U . . .
H47C H 0.150645 0.806707 0.764702 0.069 Uiso 1 1 calc R U . . .
C54 C 0.8387(4) 0.6506(3) 0.7499(2) 0.0494(12) Uani 1 1 d . . . . .
H54A H 0.890341 0.663065 0.712666 0.074 Uiso 1 1 calc R U . . .
H54B H 0.854565 0.663930 0.784564 0.074 Uiso 1 1 calc R U . . .
H54C H 0.782442 0.682942 0.741723 0.074 Uiso 1 1 calc R U . . .
C12 C 0.4771(3) 0.1580(3) 0.6645(2) 0.0490(12) Uani 1 1 d . . . . .
H12A H 0.453514 0.142086 0.633883 0.073 Uiso 1 1 calc R U . . .
H12B H 0.527107 0.195430 0.642927 0.073 Uiso 1 1 calc R U . . .
H12C H 0.426455 0.185021 0.690537 0.073 Uiso 1 1 calc R U . . .
C11 C 0.4439(3) 0.0176(4) 0.7327(3) 0.0608(15) Uani 1 1 d . . . . .
H11A H 0.431890 -0.001565 0.699214 0.091 Uiso 1 1 calc R U . . .
H11B H 0.385662 0.040126 0.755612 0.091 Uiso 1 1 calc R U . . .
H11C H 0.468938 -0.027947 0.761035 0.091 Uiso 1 1 calc R U . . .
C25 C 1.1073(4) 0.0525(3) 0.8812(2) 0.0503(12) Uani 1 1 d . . . . .
H25 H 1.099872 0.064216 0.920314 0.060 Uiso 1 1 calc R U . . .
C72 C 0.6145(4) 0.5089(4) 0.9246(2) 0.0538(13) Uani 1 1 d . . . . .
H72A H 0.548495 0.512675 0.924539 0.081 Uiso 1 1 calc R U . . .
H72B H 0.644028 0.558074 0.896788 0.081 Uiso 1 1 calc R U . . .
H72C H 0.619887 0.503772 0.966901 0.081 Uiso 1 1 calc R U . . .
C27 C 0.9705(4) 0.1487(4) 0.8709(3) 0.0572(14) Uani 1 1 d . . . . .
H27A H 0.982724 0.158979 0.907768 0.086 Uiso 1 1 calc R U . . .
H27B H 0.909187 0.126197 0.882026 0.086 Uiso 1 1 calc R U . . .
H27C H 0.971655 0.199875 0.838761 0.086 Uiso 1 1 calc R U . . .
C53 C 0.9059(4) 0.5066(4) 0.7768(3) 0.0671(17) Uani 1 1 d . . . . .
H53A H 0.891436 0.449529 0.785492 0.101 Uiso 1 1 calc R U . . .
H53B H 0.924058 0.515457 0.812234 0.101 Uiso 1 1 calc R U . . .
H53C H 0.957236 0.519391 0.739426 0.101 Uiso 1 1 calc R U . . .
C60 C 0.7835(4) 0.2378(4) 0.9743(3) 0.0590(15) Uani 1 1 d . . . . .
H60A H 0.851147 0.241282 0.964922 0.089 Uiso 1 1 calc R U . . .
H60B H 0.769619 0.184463 0.971711 0.089 Uiso 1 1 calc R U . . .
H60C H 0.755029 0.244796 1.016342 0.089 Uiso 1 1 calc R U . . .
C73 C 1.0120(4) -0.1595(4) 0.9086(3) 0.0580(14) Uani 1 1 d . . . . .
H73A H 1.034658 -0.103803 0.892925 0.070 Uiso 1 1 calc R U . . .
H73B H 0.967991 -0.164446 0.884660 0.070 Uiso 1 1 calc R U . . .
C33 C 0.4425(4) -0.1223(4) 0.9741(3) 0.0653(17) Uani 1 1 d . . . . .
H33A H 0.479624 -0.159491 1.000159 0.098 Uiso 1 1 calc R U . . .
H33B H 0.401801 -0.153624 0.963033 0.098 Uiso 1 1 calc R U . . .
H33C H 0.404517 -0.083977 0.996990 0.098 Uiso 1 1 calc R U . . .
C68 C -0.0188(4) 0.3986(4) 0.9315(3) 0.0616(15) Uani 1 1 d . . . . .
H68A H -0.017399 0.374526 0.975008 0.092 Uiso 1 1 calc R U . . .
H68B H -0.028152 0.356037 0.912835 0.092 Uiso 1 1 calc R U . . .
H68C H -0.070036 0.440286 0.929804 0.092 Uiso 1 1 calc R U . . .
C24 C 1.2478(4) -0.0383(4) 0.9003(3) 0.0647(16) Uani 1 1 d . . . . .
H24A H 1.234304 -0.095490 0.919831 0.097 Uiso 1 1 calc R U . . .
H24B H 1.241543 -0.009280 0.932684 0.097 Uiso 1 1 calc R U . . .
H24C H 1.311498 -0.035101 0.873854 0.097 Uiso 1 1 calc R U . . .
C18 C 1.0693(5) 0.3323(4) 0.6944(4) 0.093(3) Uani 1 1 d . . . . .
H18A H 1.100021 0.368177 0.654802 0.140 Uiso 1 1 calc R U . . .
H18B H 1.072979 0.354172 0.728835 0.140 Uiso 1 1 calc R U . . .
H18C H 1.003830 0.329074 0.695524 0.140 Uiso 1 1 calc R U . . .
C17 C 1.2201(4) 0.2472(5) 0.6920(4) 0.092(3) Uani 1 1 d . . . . .
H17A H 1.247742 0.192453 0.690415 0.137 Uiso 1 1 calc R U . . .
H17B H 1.232915 0.262516 0.726852 0.137 Uiso 1 1 calc R U . . .
H17C H 1.247064 0.286099 0.652991 0.137 Uiso 1 1 calc R U . . .
I5A I 0.7153(2) 0.2292(2) 0.52948(16) 0.0680(9) Uani 0.269(3) 1 d D U P B 4
I6A I 0.8888(3) 0.3268(2) 0.60133(15) 0.0580(8) Uani 0.269(3) 1 d D U P B 4
I6 I 0.91387(13) 0.34389(12) 0.59151(8) 0.0637(4) Uani 0.619(3) 1 d D U P A 3
I7A I 0.7908(3) 0.46915(18) 0.45177(18) 0.0411(8) Uani 0.269(3) 1 d D U P B 4
I7 I 0.81377(11) 0.48306(8) 0.44342(8) 0.0403(3) Uani 0.619(3) 1 d D U P A 3
I5 I 0.71400(8) 0.25050(7) 0.54337(5) 0.0459(2) Uani 0.619(3) 1 d D U P A 3
I8A I 0.9862(2) 0.2778(3) 0.42701(19) 0.0351(7) Uani 0.269(3) 1 d D U P B 4
I8 I 0.97446(12) 0.27230(14) 0.42314(9) 0.0385(3) Uani 0.619(3) 1 d D U P A 3
Ga3A Ga 0.84514(18) 0.32584(18) 0.50248(12) 0.0351(8) Uani 0.269(3) 1 d D U P B 4
I12A I 0.44305(17) -0.17084(15) 0.6077(3) 0.0584(8) Uani 0.383(11) 1 d D U P C 2
I12 I 0.45642(18) -0.1836(2) 0.6311(2) 0.0602(7) Uani 0.617(11) 1 d D U P C 1
I9A I 0.6449(5) -0.0663(4) 0.4545(3) 0.0467(10) Uani 0.383(11) 1 d D U P C 2
I9 I 0.6325(3) -0.0624(2) 0.4624(2) 0.0431(5) Uani 0.617(11) 1 d D U P C 1
I10 I 0.5934(3) -0.3061(2) 0.49220(15) 0.0439(4) Uani 0.617(11) 1 d D U P C 1
I11A I 0.7238(5) -0.2395(6) 0.6019(3) 0.0551(12) Uani 0.383(11) 1 d D U P C 2
I10A I 0.6009(6) -0.3130(4) 0.4892(3) 0.0565(11) Uani 0.383(11) 1 d D U P C 2
I11 I 0.7327(3) -0.2307(3) 0.60118(17) 0.0438(4) Uani 0.617(11) 1 d D U P C 1
Ga4A Ga 0.6025(2) -0.1967(3) 0.5386(2) 0.0448(9) Uani 0.383(11) 1 d D U P C 2
Ga4 Ga 0.60197(14) -0.19537(19) 0.54544(13) 0.0361(4) Uani 0.617(11) 1 d D U P C 1
Cl4 Cl 0.2251(2) 0.2474(2) 0.87344(17) 0.0925(11) Uani 0.619(3) 1 d D . P A 1
C74 C 0.3223(6) 0.1854(6) 0.8869(3) 0.074(3) Uani 0.619(3) 1 d D . P A 1
H74A H 0.330816 0.141256 0.865200 0.089 Uiso 0.619(3) 1 calc R U P A 1
H74B H 0.378254 0.217761 0.869639 0.089 Uiso 0.619(3) 1 calc R U P A 1
Cl6 Cl 0.7678(9) -0.2025(6) 1.1499(4) 0.195(5) Uani 0.381(3) 1 d D U P A 2
C75 C 0.718(2) -0.2373(9) 1.1026(9) 0.137(8) Uani 0.381(3) 1 d D U P A 2
H75A H 0.760436 -0.279585 1.085774 0.165 Uiso 0.381(3) 1 calc R U P A 2
H75B H 0.659182 -0.262983 1.128026 0.165 Uiso 0.381(3) 1 calc R U P A 2
Cl5 Cl 0.6934(11) -0.1610(11) 1.0410(5) 0.152(6) Uani 0.381(3) 1 d D U P A 2
Cl3 Cl 0.3113(4) 0.1431(4) 0.96573(17) 0.0786(13) Uani 0.619(3) 1 d D . P A 1
Cl7 Cl 0.9011(4) -0.3543(4) 0.9157(3) 0.0853(15) Uani 0.619(3) 1 d D . P A 3
Cl8 Cl 0.7402(10) -0.2660(7) 0.9081(7) 0.142(6) Uani 0.381(3) 1 d D . P A 4
C76 C 0.8056(6) -0.2947(11) 0.9406(8) 0.124(9) Uani 0.619(3) 1 d D . P A 3
H76A H 0.824734 -0.238067 0.929326 0.149 Uiso 0.619(3) 1 calc R U P A 3
H76B H 0.786679 -0.312100 0.986606 0.149 Uiso 0.619(3) 1 calc R U P A 3
Cl9 Cl 0.4623(2) -0.31699(15) 0.89873(18) 0.1027(11) Uani 0.731(3) 1 d D U P B 2
Cl10 Cl 0.5147(5) -0.2717(3) 0.7567(3) 0.079(2) Uani 0.269(3) 1 d D . P B 1
C77 C 0.4557(6) -0.2747(6) 0.8226(4) 0.081(3) Uani 0.731(3) 1 d D U P B 2
H77A H 0.511996 -0.244298 0.799074 0.097 Uiso 0.731(3) 1 calc R U P B 2
H77B H 0.453427 -0.318571 0.802465 0.097 Uiso 0.731(3) 1 calc R U P B 2
Cl11 Cl 0.3573(2) -0.2095(2) 0.82058(17) 0.0906(8) Uani 0.731(3) 1 d D U P B 2
Cl12 Cl 0.7097(4) -0.2938(4) 0.9138(3) 0.0938(16) Uani 0.619(3) 1 d D . P A 3
Cl13 Cl 0.8820(10) -0.3868(10) 0.9160(6) 0.176(7) Uani 0.381(3) 1 d D . P A 4
C78 C 0.7989(10) -0.3309(11) 0.9573(7) 0.063(7) Uani 0.381(3) 1 d D . P A 4
H78A H 0.755159 -0.367458 0.990719 0.076 Uiso 0.381(3) 1 calc R U P A 4
H78B H 0.828539 -0.299586 0.976817 0.076 Uiso 0.381(3) 1 calc R U P A 4
Cl14 Cl 0.3688(4) -0.2463(4) 0.8623(4) 0.076(2) Uani 0.269(3) 1 d D . P B 1
C79 C 0.4670(14) -0.3050(13) 0.8360(5) 0.047(6) Uani 0.269(3) 1 d D U P B 1
H79A H 0.450297 -0.362194 0.845627 0.057 Uiso 0.269(3) 1 calc R U P B 1
H79B H 0.514314 -0.303597 0.858533 0.057 Uiso 0.269(3) 1 calc R U P B 1
I5B I 1.02068(19) 0.46380(19) 0.50599(14) 0.0515(9) Uani 0.1113(9) 1 d D . P D 5
Ga3B Ga 0.89891(19) 0.37995(17) 0.50066(11) 0.0346(11) Uani 0.1113(9) 1 d D . P D 5
I6B I 0.8295(2) 0.29750(15) 0.60765(11) 0.0379(8) Uani 0.1113(9) 1 d D . P D 5
I8B I 0.9710(4) 0.2876(3) 0.4312(2) 0.060(3) Uani 0.1113(9) 1 d D . P D 5
I7B I 0.7751(3) 0.4718(3) 0.4591(3) 0.061(3) Uani 0.1113(9) 1 d D . P D 5
Cl15 Cl 0.7658(9) 0.1163(7) 0.4403(6) 0.062(3) Uani 0.1113(9) 1 d D . P D 5
Cl16 Cl 0.6974(12) 0.2005(9) 0.5388(6) 0.066(5) Uani 0.1113(9) 1 d D U P D 5
C80 C 0.6643(8) 0.1576(17) 0.4859(10) 0.052(10) Uani 0.1113(9) 1 d D U P D 5
H80A H 0.632601 0.200124 0.458529 0.062 Uiso 0.1113(9) 1 calc R U P D 5
H80B H 0.620553 0.114271 0.509169 0.062 Uiso 0.1113(9) 1 calc R U P D 5

loop_
_atom_site_aniso_label
_atom_site_aniso_U_11
_atom_site_aniso_U_22
_atom_site_aniso_U_33
_atom_site_aniso_U_23
_atom_site_aniso_U_13
_atom_site_aniso_U_12
I1 0.03821(16) 0.03116(15) 0.0580(2) -0.00519(13) -0.01372(14) 0.00204(12)
I3 0.05621(19) 0.02999(15) 0.04952(18) -0.01068(13) -0.01380(15) 0.00091(13)
I4 0.04177(17) 0.0594(2) 0.03064(15) 0.00326(14) -0.00657(13) -0.00070(14)
I2 0.03717(16) 0.0758(2) 0.02943(15) -0.00007(15) -0.01135(13) 0.00102(15)
Ga1 0.0264(2) 0.0320(2) 0.0299(2) -0.00249(18) -0.00997(18) -0.00100(18)
Ga2 0.0299(2) 0.0308(2) 0.0284(2) -0.00564(18) -0.00801(19) 0.00210(18)
Ga3 0.0335(5) 0.0352(5) 0.0285(5) -0.0074(4) -0.0095(4) 0.0037(4)
P4 0.0243(5) 0.0308(5) 0.0284(5) -0.0106(4) -0.0081(4) -0.0004(4)
P1 0.0265(5) 0.0337(6) 0.0286(5) -0.0050(4) -0.0097(4) -0.0012(4)
P2 0.0291(5) 0.0316(6) 0.0301(5) -0.0068(4) -0.0100(4) 0.0001(4)
P3 0.0293(5) 0.0347(6) 0.0274(5) -0.0087(4) -0.0097(4) 0.0041(4)
Cl2 0.0856(12) 0.1010(13) 0.0594(9) -0.0297(9) -0.0196(9) 0.0328(10)
Cl1 0.0902(12) 0.1234(16) 0.0467(8) -0.0268(9) -0.0227(8) 0.0453(11)
N7 0.0258(16) 0.0290(17) 0.0295(18) -0.0066(14) -0.0092(14) 0.0016(13)
N5 0.0263(17) 0.0350(19) 0.0311(18) -0.0106(15) -0.0084(14) 0.0039(14)
N8 0.0236(16) 0.0311(18) 0.0336(18) -0.0072(14) -0.0083(14) 0.0006(14)
N3 0.0285(17) 0.0290(18) 0.0321(18) -0.0053(14) -0.0068(15) -0.0014(14)
N1 0.0306(18) 0.049(2) 0.038(2) -0.0160(17) -0.0121(16) -0.0033(16)
N2 0.0290(18) 0.051(2) 0.040(2) -0.0092(18) -0.0148(16) -0.0031(16)
N4 0.0364(19) 0.034(2) 0.042(2) -0.0084(16) -0.0110(17) -0.0053(16)
N6 0.0275(17) 0.039(2) 0.0341(19) -0.0086(16) -0.0111(15) 0.0001(15)
C38 0.034(2) 0.032(2) 0.026(2) -0.0063(17) -0.0103(17) 0.0001(17)
C15 0.031(2) 0.0226(19) 0.034(2) -0.0041(16) -0.0111(17) 0.0019(16)
C37 0.030(2) 0.029(2) 0.0229(19) -0.0072(15) -0.0078(16) 0.0010(16)
C45 0.0250(19) 0.026(2) 0.034(2) -0.0084(16) -0.0096(17) -0.0025(15)
C42 0.032(2) 0.029(2) 0.025(2) -0.0046(16) -0.0082(17) 0.0016(16)
C51 0.032(2) 0.033(2) 0.030(2) -0.0089(17) -0.0130(17) 0.0052(17)
C63 0.0259(19) 0.031(2) 0.031(2) -0.0042(17) -0.0095(17) -0.0012(16)
C28 0.029(2) 0.037(2) 0.032(2) -0.0025(18) -0.0135(18) -0.0032(17)
C9 0.032(2) 0.039(2) 0.034(2) -0.0069(18) -0.0118(18) -0.0036(18)
C20 0.033(2) 0.027(2) 0.037(2) -0.0006(17) -0.0113(18) -0.0076(17)
C39 0.033(2) 0.042(2) 0.034(2) -0.0157(19) -0.0074(19) 0.0091(19)
C2 0.033(2) 0.034(2) 0.027(2) -0.0062(17) -0.0077(17) -0.0016(17)
C43 0.038(2) 0.037(2) 0.033(2) -0.0044(18) -0.0184(19) 0.0015(19)
C21 0.034(2) 0.033(2) 0.038(2) -0.0056(18) -0.0099(19) 0.0010(18)
C19 0.031(2) 0.034(2) 0.038(2) -0.0055(18) -0.0123(18) -0.0053(17)
C55 0.030(2) 0.042(2) 0.029(2) -0.0075(18) -0.0097(17) 0.0019(18)
C1 0.034(2) 0.037(2) 0.026(2) -0.0077(17) -0.0094(17) 0.0045(18)
C70 0.036(2) 0.034(2) 0.032(2) -0.0038(18) -0.0127(18) -0.0057(18)
C3 0.031(2) 0.043(3) 0.033(2) -0.0121(19) -0.0058(18) 0.0023(19)
C44 0.032(2) 0.037(2) 0.039(2) -0.0055(19) -0.0158(19) 0.0017(18)
C56 0.031(2) 0.041(3) 0.039(2) -0.008(2) -0.0124(19) 0.0006(18)
C49 0.033(2) 0.038(2) 0.029(2) -0.0058(18) -0.0034(18) 0.0057(18)
C13 0.035(2) 0.036(2) 0.037(2) -0.0035(19) -0.0012(19) -0.0041(19)
C35 0.029(2) 0.049(3) 0.037(2) -0.007(2) -0.0131(19) -0.0060(19)
C6 0.033(2) 0.045(3) 0.027(2) -0.0094(18) -0.0100(18) -0.0021(19)
C41 0.037(2) 0.039(2) 0.032(2) -0.0104(18) -0.0132(19) -0.0028(18)
C64 0.030(2) 0.045(3) 0.036(2) -0.010(2) -0.0101(19) 0.0007(19)
C62 0.036(2) 0.052(3) 0.034(2) -0.009(2) -0.014(2) -0.003(2)
C50 0.029(2) 0.040(2) 0.040(2) -0.006(2) -0.0059(19) 0.0008(18)
C46 0.026(2) 0.038(2) 0.041(2) -0.0114(19) -0.0066(18) 0.0051(17)
C29 0.030(2) 0.043(3) 0.034(2) -0.0040(19) -0.0126(18) 0.0001(18)
C22 0.038(2) 0.032(2) 0.046(3) -0.0011(19) -0.018(2) -0.0043(18)
C52 0.035(2) 0.045(3) 0.041(2) -0.008(2) -0.017(2) -0.004(2)
C71 0.048(3) 0.047(3) 0.037(2) -0.014(2) -0.012(2) -0.017(2)
C66 0.036(2) 0.055(3) 0.030(2) -0.007(2) -0.0027(19) -0.004(2)
C5 0.043(3) 0.047(3) 0.040(2) -0.021(2) -0.011(2) -0.003(2)
C26 0.045(3) 0.042(3) 0.042(3) -0.012(2) -0.020(2) 0.000(2)
C31 0.034(2) 0.065(3) 0.033(2) -0.011(2) -0.010(2) 0.001(2)
C34 0.042(3) 0.047(3) 0.046(3) -0.002(2) -0.018(2) -0.016(2)
C58 0.033(2) 0.042(3) 0.047(3) 0.000(2) -0.013(2) 0.0030(19)
C57 0.046(3) 0.038(3) 0.041(3) -0.013(2) -0.013(2) 0.009(2)
C32 0.035(2) 0.067(3) 0.034(2) 0.000(2) -0.012(2) -0.016(2)
C16 0.049(3) 0.035(2) 0.052(3) -0.011(2) -0.014(2) -0.012(2)
C69 0.038(2) 0.042(3) 0.040(2) -0.002(2) -0.014(2) -0.015(2)
C40 0.045(3) 0.044(3) 0.035(2) -0.020(2) -0.012(2) 0.003(2)
C61 0.040(3) 0.069(3) 0.028(2) -0.002(2) -0.014(2) -0.008(2)
C65 0.038(2) 0.068(3) 0.035(2) -0.028(2) -0.007(2) 0.002(2)
C48 0.026(2) 0.047(3) 0.054(3) -0.008(2) -0.007(2) -0.0003(19)
C30 0.055(3) 0.046(3) 0.041(3) -0.011(2) -0.012(2) 0.011(2)
C14 0.037(2) 0.037(3) 0.051(3) -0.003(2) -0.003(2) -0.009(2)
C67 0.031(2) 0.052(3) 0.043(3) -0.001(2) -0.006(2) -0.009(2)
C4 0.043(3) 0.047(3) 0.043(3) -0.023(2) -0.011(2) 0.007(2)
C7 0.042(3) 0.069(3) 0.041(3) -0.025(2) -0.018(2) -0.002(2)
C8 0.039(3) 0.070(4) 0.048(3) -0.021(3) -0.022(2) -0.005(2)
C36 0.046(3) 0.039(3) 0.051(3) -0.010(2) -0.012(2) -0.011(2)
C10 0.028(2) 0.065(3) 0.038(2) -0.012(2) -0.0109(19) 0.000(2)
C59 0.034(2) 0.053(3) 0.041(3) 0.006(2) -0.014(2) -0.005(2)
C23 0.053(3) 0.039(3) 0.049(3) 0.003(2) -0.027(2) -0.005(2)
C47 0.040(3) 0.037(3) 0.055(3) -0.014(2) -0.001(2) 0.002(2)
C54 0.059(3) 0.050(3) 0.043(3) -0.013(2) -0.017(2) -0.008(2)
C12 0.038(3) 0.057(3) 0.054(3) -0.013(2) -0.017(2) 0.004(2)
C11 0.033(3) 0.070(4) 0.070(4) 0.002(3) -0.014(3) -0.007(2)
C25 0.057(3) 0.057(3) 0.043(3) -0.011(2) -0.025(2) -0.002(3)
C72 0.065(3) 0.070(4) 0.033(3) -0.024(2) -0.015(2) 0.003(3)
C27 0.061(3) 0.069(4) 0.055(3) -0.033(3) -0.026(3) 0.011(3)
C53 0.067(4) 0.066(4) 0.086(4) -0.018(3) -0.054(4) 0.008(3)
C60 0.046(3) 0.070(4) 0.049(3) 0.017(3) -0.022(3) -0.003(3)
C73 0.055(3) 0.067(4) 0.045(3) -0.008(3) -0.009(3) 0.002(3)
C33 0.057(3) 0.091(5) 0.041(3) 0.001(3) -0.006(3) -0.035(3)
C68 0.048(3) 0.074(4) 0.052(3) 0.002(3) -0.002(3) -0.027(3)
C24 0.075(4) 0.064(4) 0.067(4) -0.011(3) -0.049(3) 0.009(3)
C18 0.084(5) 0.076(5) 0.170(8) -0.082(5) -0.075(5) 0.024(4)
C17 0.055(4) 0.127(7) 0.132(7) -0.085(6) -0.046(4) 0.016(4)
I5A 0.0515(10) 0.0766(15) 0.0585(13) 0.0370(11) -0.0284(9) -0.0255(11)
I6A 0.0755(17) 0.0647(14) 0.0374(9) -0.0242(9) -0.0291(11) 0.0422(12)
I6 0.0721(7) 0.0774(8) 0.0612(7) -0.0404(6) -0.0436(6) 0.0360(5)
I7A 0.0519(15) 0.0346(11) 0.0288(11) 0.0043(8) -0.0060(11) -0.0087(10)
I7 0.0535(6) 0.0263(4) 0.0387(5) 0.0009(3) -0.0126(5) -0.0108(4)
I5 0.0362(3) 0.0440(4) 0.0466(4) 0.0070(3) -0.0093(3) -0.0049(3)
I8A 0.0355(11) 0.0435(13) 0.0330(11) -0.0212(9) -0.0063(9) -0.0058(10)
I8 0.0284(5) 0.0524(6) 0.0408(5) -0.0242(4) -0.0073(4) 0.0006(5)
Ga3A 0.0348(10) 0.0350(10) 0.0305(10) -0.0036(7) -0.0065(7) 0.0031(7)
I12A 0.0363(6) 0.0551(7) 0.0711(18) -0.0084(9) 0.0004(8) -0.0024(5)
I12 0.0395(5) 0.0670(9) 0.0682(12) -0.0279(8) 0.0112(6) -0.0112(5)
I9A 0.0421(13) 0.0425(12) 0.0515(15) -0.0023(11) -0.0131(9) -0.0051(10)
I9 0.0466(12) 0.0394(5) 0.0480(9) -0.0067(5) -0.0247(10) 0.0003(6)
I10 0.0475(7) 0.0465(9) 0.0374(7) -0.0082(6) -0.0072(5) -0.0134(7)
I11A 0.0514(13) 0.0524(19) 0.0575(13) 0.0030(9) -0.0218(10) -0.0068(11)
I10A 0.0641(19) 0.0436(11) 0.0596(18) -0.0124(10) -0.0088(12) -0.0102(10)
I11 0.0434(7) 0.0469(9) 0.0409(7) -0.0037(6) -0.0165(5) -0.0044(7)
Ga4A 0.0373(13) 0.0418(14) 0.0512(14) -0.0060(10) -0.0094(9) -0.0026(11)
Ga4 0.0278(7) 0.0400(8) 0.0387(7) -0.0094(6) -0.0048(5) -0.0032(6)
Cl4 0.0768(19) 0.094(2) 0.084(2) 0.0120(18) -0.0133(16) -0.0106(17)
C74 0.087(8) 0.060(6) 0.048(6) 0.003(5) 0.013(5) -0.004(6)
Cl6 0.340(13) 0.160(7) 0.127(6) -0.015(5) -0.077(7) -0.167(8)
C75 0.167(18) 0.155(16) 0.124(13) -0.055(9) -0.059(13) -0.037(13)
Cl5 0.155(10) 0.158(13) 0.143(8) -0.038(7) -0.035(7) -0.016(8)
Cl3 0.067(2) 0.087(3) 0.0537(18) -0.0089(16) 0.0173(15) 0.0083(18)
Cl7 0.0631(19) 0.131(4) 0.053(2) -0.016(2) -0.0026(15) -0.017(2)
Cl8 0.157(12) 0.088(7) 0.111(6) 0.026(5) 0.010(8) 0.037(7)
C76 0.157(19) 0.123(16) 0.100(15) -0.052(13) 0.009(13) -0.071(14)
Cl9 0.0853(18) 0.0549(14) 0.172(3) -0.0047(16) -0.061(2) -0.0075(12)
Cl10 0.132(6) 0.047(3) 0.050(3) -0.015(2) 0.010(3) -0.041(3)
C77 0.055(5) 0.092(9) 0.113(9) -0.062(7) -0.005(6) -0.022(5)
Cl11 0.0927(19) 0.0845(19) 0.097(2) -0.0253(17) -0.0300(17) 0.0066(15)
Cl12 0.079(3) 0.111(5) 0.068(3) 0.005(3) -0.011(2) 0.007(2)
Cl13 0.191(13) 0.245(17) 0.056(5) -0.033(8) -0.036(7) 0.119(11)
C78 0.038(8) 0.113(19) 0.033(8) -0.016(10) -0.001(7) -0.002(9)
Cl14 0.061(4) 0.064(4) 0.104(6) -0.045(4) 0.000(4) -0.001(3)
C79 0.057(9) 0.048(10) 0.032(8) -0.009(7) -0.004(7) -0.004(7)
I5B 0.0364(16) 0.072(2) 0.0545(18) -0.0304(17) -0.0048(13) -0.0148(13)
Ga3B 0.028(2) 0.042(3) 0.036(2) -0.0130(19) -0.0066(18) -0.0009(19)
I6B 0.0535(19) 0.0262(13) 0.0251(13) -0.0036(10) -0.0045(12) 0.0124(12)
I8B 0.061(5) 0.071(4) 0.050(3) -0.043(3) 0.002(3) 0.016(3)
I7B 0.070(4) 0.082(5) 0.041(3) -0.035(3) -0.029(3) 0.043(3)
Cl15 0.060(7) 0.043(6) 0.066(8) -0.004(6) 0.005(6) -0.010(5)
Cl16 0.075(6) 0.055(6) 0.060(6) -0.002(4) -0.016(4) -0.007(4)
C80 0.04(2) 0.06(3) 0.029(19) 0.021(15) -0.008(17) -0.01(2)

loop_
_atom_type_symbol
_atom_type_description
_atom_type_scat_dispersion_real
_atom_type_scat_dispersion_imag
_atom_type_scat_source
C C 0.0033 0.0016 'International Tables Vol C Tables 4.2.6.8 and 6.1.1.4'
H H 0.0000 0.0000 'International Tables Vol C Tables 4.2.6.8 and 6.1.1.4'
Cl Cl 0.1484 0.1585 'International Tables Vol C Tables 4.2.6.8 and 6.1.1.4'
Ga Ga 0.2307 1.6083 'International Tables Vol C Tables 4.2.6.8 and 6.1.1.4'
I I -0.4742 1.8119 'International Tables Vol C Tables 4.2.6.8 and 6.1.1.4'
N N 0.0061 0.0033 'International Tables Vol C Tables 4.2.6.8 and 6.1.1.4'
P P 0.1023 0.0942 'International Tables Vol C Tables 4.2.6.8 and 6.1.1.4'

loop_
_geom_angle_atom_site_label_1
_geom_angle_atom_site_label_2
_geom_angle_atom_site_label_3
_geom_angle
_geom_angle_site_symmetry_1
_geom_angle_site_symmetry_3
_geom_angle_publ_flag
P2 Ga1 P1 108.77(4) . . ?
P2 Ga1 I1 119.48(3) . . ?
P1 Ga1 I1 123.80(3) . . ?
P2 Ga1 I2 95.30(3) . . ?
P1 Ga1 I2 98.11(3) . . ?
I1 Ga1 I2 104.070(19) . . ?
P3 Ga2 P4 105.61(4) . . ?
P3 Ga2 I3 124.22(3) . . ?
P4 Ga2 I3 121.73(3) . . ?
P3 Ga2 I4 96.61(3) . . ?
P4 Ga2 I4 97.20(3) . . ?
I3 Ga2 I4 104.339(19) . . ?
I6 Ga3 I5 107.20(5) . . ?
I6 Ga3 I8 112.23(5) . . ?
I5 Ga3 I8 107.67(6) . . ?
I6 Ga3 I7 108.86(5) . . ?
I5 Ga3 I7 112.70(5) . . ?
I8 Ga3 I7 108.23(5) . . ?
C45 P4 C63 99.75(18) . . ?
C45 P4 Ga2 116.37(13) . . ?
C63 P4 Ga2 105.66(13) . . ?
C9 P1 C28 100.66(19) . . ?
C9 P1 Ga1 114.66(15) . . ?
C28 P1 Ga1 101.74(13) . . ?
C15 P2 C19 100.36(19) . . ?
C15 P2 Ga1 117.52(14) . . ?
C19 P2 Ga1 105.61(14) . . ?
C51 P3 C55 99.81(19) . . ?
C51 P3 Ga2 116.51(13) . . ?
C55 P3 Ga2 104.10(14) . . ?
C45 N7 C43 109.9(3) . . ?
C45 N7 C42 127.4(3) . . ?
C43 N7 C42 122.7(3) . . ?
C51 N5 C49 110.1(3) . . ?
C51 N5 C38 125.4(3) . . ?
C49 N5 C38 124.5(3) . . ?
C45 N8 C44 109.5(3) . . ?
C45 N8 C46 127.5(4) . . ?
C44 N8 C46 122.8(3) . . ?
C15 N3 C13 110.6(3) . . ?
C15 N3 C2 126.2(3) . . ?
C13 N3 C2 122.9(4) . . ?
C9 N1 C7 109.7(4) . . ?
C9 N1 C6 126.0(3) . . ?
C7 N1 C6 124.1(4) . . ?
C9 N2 C8 109.4(4) . . ?
C9 N2 C10 127.5(4) . . ?
C8 N2 C10 122.6(4) . . ?
C15 N4 C14 109.9(4) . . ?
C15 N4 C16 125.6(4) . . ?
C14 N4 C16 124.5(4) . . ?
C51 N6 C50 109.8(3) . . ?
C51 N6 C52 126.0(4) . . ?
C50 N6 C52 124.0(4) . . ?
C37 C38 C39 121.6(4) . . ?
C37 C38 N5 118.8(4) . . ?
C39 C38 N5 119.4(4) . . ?
N3 C15 N4 105.2(4) . . ?
N3 C15 P2 132.7(3) . . ?
N4 C15 P2 122.1(3) . . ?
C38 C37 C42 118.2(4) . . ?
C38 C37 H37 120.9 . . ?
C42 C37 H37 120.9 . . ?
N7 C45 N8 106.1(3) . . ?
N7 C45 P4 130.8(3) . . ?
N8 C45 P4 123.2(3) . . ?
C41 C42 C37 121.2(4) . . ?
C41 C42 N7 120.0(4) . . ?
C37 C42 N7 118.7(4) . . ?
N6 C51 N5 105.3(3) . . ?
N6 C51 P3 123.8(3) . . ?
N5 C51 P3 131.0(3) . . ?
C70 C63 C64 119.4(4) . . ?
C70 C63 P4 123.7(3) . . ?
C64 C63 P4 116.8(3) . . ?
C35 C28 C29 120.2(4) . . ?
C35 C28 P1 124.4(3) . . ?
C29 C28 P1 115.2(3) . . ?
N2 C9 N1 105.7(4) . . ?
N2 C9 P1 124.5(3) . . ?
N1 C9 P1 129.8(3) . . ?
C22 C20 C19 119.6(4) . . ?
C22 C20 C21 116.9(4) . . ?
C19 C20 C21 123.4(4) . . ?
C38 C39 C40 119.0(4) . . ?
C38 C39 H39 120.5 . . ?
C40 C39 H39 120.5 . . ?
C1 C2 C3 122.3(4) . . ?
C1 C2 N3 119.4(4) . . ?
C3 C2 N3 118.3(4) . . ?
C44 C43 N7 106.6(4) . . ?
C44 C43 H43 126.7 . . ?
N7 C43 H43 126.7 . . ?
C20 C21 H21A 109.5 . . ?
C20 C21 H21B 109.5 . . ?
H21A C21 H21B 109.5 . . ?
C20 C21 H21C 109.5 . . ?
H21A C21 H21C 109.5 . . ?
H21B C21 H21C 109.5 . . ?
C26 C19 C20 118.6(4) . . ?
C26 C19 P2 116.8(3) . . ?
C20 C19 P2 124.6(3) . . ?
C56 C55 C62 120.2(4) . . ?
C56 C55 P3 124.3(3) . . ?
C62 C55 P3 115.5(3) . . ?
C2 C1 C6 117.5(4) . . ?
C2 C1 H1 121.2 . . ?
C6 C1 H1 121.2 . . ?
C69 C70 C63 118.8(4) . . ?
C69 C70 C71 118.2(4) . . ?
C63 C70 C71 123.0(4) . . ?
C4 C3 C2 119.2(4) . . ?
C4 C3 H3 120.4 . . ?
C2 C3 H3 120.4 . . ?
C43 C44 N8 107.9(4) . . ?
C43 C44 H44 126.1 . . ?
N8 C44 H44 126.1 . . ?
C55 C56 C58 118.7(4) . . ?
C55 C56 C57 124.1(4) . . ?
C58 C56 C57 117.3(4) . . ?
C50 C49 N5 107.1(4) . . ?
C50 C49 H49 126.5 . . ?
N5 C49 H49 126.5 . . ?
C14 C13 N3 106.5(4) . . ?
C14 C13 H13 126.7 . . ?
N3 C13 H13 126.7 . . ?
C34 C35 C28 118.3(4) . . ?
C34 C35 C36 117.7(4) . . ?
C28 C35 C36 124.0(4) . . ?
C1 C6 C5 121.7(4) . . ?
C1 C6 N1 119.2(4) . . ?
C5 C6 N1 119.0(4) . . ?
C40 C41 C42 119.5(4) . . ?
C40 C41 H41 120.3 . . ?
C42 C41 H41 120.3 . . ?
C66 C64 C63 118.7(4) . . ?
C66 C64 C65 118.3(4) . . ?
C63 C64 C65 122.9(4) . . ?
C61 C62 C55 117.8(4) . . ?
C61 C62 C72 118.8(4) . . ?
C55 C62 C72 123.4(4) . . ?
C49 C50 N6 107.7(4) . . ?
C49 C50 H50 126.2 . . ?
N6 C50 H50 126.2 . . ?
N8 C46 C47 109.2(4) . . ?
N8 C46 C48 110.2(4) . . ?
C47 C46 C48 112.4(4) . . ?
N8 C46 H46 108.3 . . ?
C47 C46 H46 108.3 . . ?
C48 C46 H46 108.3 . . ?
C31 C29 C28 118.5(4) . . ?
C31 C29 C30 118.5(4) . . ?
C28 C29 C30 123.0(4) . . ?
C23 C22 C20 121.8(5) . . ?
C23 C22 H22 119.1 . . ?
C20 C22 H22 119.1 . . ?
N6 C52 C53 110.2(4) . . ?
N6 C52 C54 108.9(4) . . ?
C53 C52 C54 113.0(4) . . ?
N6 C52 H52 108.2 . . ?
C53 C52 H52 108.2 . . ?
C54 C52 H52 108.2 . . ?
C70 C71 H71A 109.5 . . ?
C70 C71 H71B 109.5 . . ?
H71A C71 H71B 109.5 . . ?
C70 C71 H71C 109.5 . . ?
H71A C71 H71C 109.5 . . ?
H71B C71 H71C 109.5 . . ?
C67 C66 C64 122.8(4) . . ?
C67 C66 H66 118.6 . . ?
C64 C66 H66 118.6 . . ?
C4 C5 C6 119.0(4) . . ?
C4 C5 H5 120.5 . . ?
C6 C5 H5 120.5 . . ?
C25 C26 C19 119.7(5) . . ?
C25 C26 C27 117.9(4) . . ?
C19 C26 C27 122.4(4) . . ?
C29 C31 C32 122.2(5) . . ?
C29 C31 H31 118.9 . . ?
C32 C31 H31 118.9 . . ?
C32 C34 C35 123.3(5) . . ?
C32 C34 H34 118.3 . . ?
C35 C34 H34 118.3 . . ?
C59 C58 C56 122.5(5) . . ?
C59 C58 H58 118.8 . . ?
C56 C58 H58 118.8 . . ?
C56 C57 H57A 109.5 . . ?
C56 C57 H57B 109.5 . . ?
H57A C57 H57B 109.5 . . ?
C56 C57 H57C 109.5 . . ?
H57A C57 H57C 109.5 . . ?
H57B C57 H57C 109.5 . . ?
C34 C32 C31 117.5(4) . . ?
C34 C32 C33 121.6(5) . . ?
C31 C32 C33 120.9(5) . . ?
N4 C16 C17 109.9(4) . . ?
N4 C16 C18 109.3(4) . . ?
C17 C16 C18 113.9(5) . . ?
N4 C16 H16 107.9 . . ?
C17 C16 H16 107.9 . . ?
C18 C16 H16 107.9 . . ?
C67 C69 C70 122.5(4) . . ?
C67 C69 H69 118.8 . . ?
C70 C69 H69 118.8 . . ?
C41 C40 C39 120.5(4) . . ?
C41 C40 H40 119.8 . . ?
C39 C40 H40 119.8 . . ?
C59 C61 C62 122.9(4) . . ?
C59 C61 H61 118.5 . . ?
C62 C61 H61 118.5 . . ?
C64 C65 H65A 109.5 . . ?
C64 C65 H65B 109.5 . . ?
H65A C65 H65B 109.5 . . ?
C64 C65 H65C 109.5 . . ?
H65A C65 H65C 109.5 . . ?
H65B C65 H65C 109.5 . . ?
C46 C48 H48A 109.5 . . ?
C46 C48 H48B 109.5 . . ?
H48A C48 H48B 109.5 . . ?
C46 C48 H48C 109.5 . . ?
H48A C48 H48C 109.5 . . ?
H48B C48 H48C 109.5 . . ?
C29 C30 H30A 109.5 . . ?
C29 C30 H30B 109.5 . . ?
H30A C30 H30B 109.5 . . ?
C29 C30 H30C 109.5 . . ?
H30A C30 H30C 109.5 . . ?
H30B C30 H30C 109.5 . . ?
C13 C14 N4 107.7(4) . . ?
C13 C14 H14 126.1 . . ?
N4 C14 H14 126.1 . . ?
C66 C67 C69 117.8(4) . . ?
C66 C67 C68 121.7(5) . . ?
C69 C67 C68 120.5(5) . . ?
C3 C4 C5 120.2(4) . . ?
C3 C4 H4 119.9 . . ?
C5 C4 H4 119.9 . . ?
C8 C7 N1 107.1(4) . . ?
C8 C7 H7 126.4 . . ?
N1 C7 H7 126.4 . . ?
C7 C8 N2 108.0(4) . . ?
C7 C8 H8 126.0 . . ?
N2 C8 H8 126.0 . . ?
C35 C36 H36A 109.5 . . ?
C35 C36 H36B 109.5 . . ?
H36A C36 H36B 109.5 . . ?
C35 C36 H36C 109.5 . . ?
H36A C36 H36C 109.5 . . ?
H36B C36 H36C 109.5 . . ?
N2 C10 C12 110.5(4) . . ?
N2 C10 C11 109.7(4) . . ?
C12 C10 C11 112.1(4) . . ?
N2 C10 H10 108.2 . . ?
C12 C10 H10 108.2 . . ?
C11 C10 H10 108.2 . . ?
C61 C59 C58 117.8(4) . . ?
C61 C59 C60 120.6(5) . . ?
C58 C59 C60 121.6(5) . . ?
C25 C23 C22 117.6(4) . . ?
C25 C23 C24 121.5(5) . . ?
C22 C23 C24 120.9(5) . . ?
C46 C47 H47A 109.5 . . ?
C46 C47 H47B 109.5 . . ?
H47A C47 H47B 109.5 . . ?
C46 C47 H47C 109.5 . . ?
H47A C47 H47C 109.5 . . ?
H47B C47 H47C 109.5 . . ?
C52 C54 H54A 109.5 . . ?
C52 C54 H54B 109.5 . . ?
H54A C54 H54B 109.5 . . ?
C52 C54 H54C 109.5 . . ?
H54A C54 H54C 109.5 . . ?
H54B C54 H54C 109.5 . . ?
C10 C12 H12A 109.5 . . ?
C10 C12 H12B 109.5 . . ?
H12A C12 H12B 109.5 . . ?
C10 C12 H12C 109.5 . . ?
H12A C12 H12C 109.5 . . ?
H12B C12 H12C 109.5 . . ?
C10 C11 H11A 109.5 . . ?
C10 C11 H11B 109.5 . . ?
H11A C11 H11B 109.5 . . ?
C10 C11 H11C 109.5 . . ?
H11A C11 H11C 109.5 . . ?
H11B C11 H11C 109.5 . . ?
C26 C25 C23 122.6(5) . . ?
C26 C25 H25 118.7 . . ?
C23 C25 H25 118.7 . . ?
C62 C72 H72A 109.5 . . ?
C62 C72 H72B 109.5 . . ?
H72A C72 H72B 109.5 . . ?
C62 C72 H72C 109.5 . . ?
H72A C72 H72C 109.5 . . ?
H72B C72 H72C 109.5 . . ?
C26 C27 H27A 109.5 . . ?
C26 C27 H27B 109.5 . . ?
H27A C27 H27B 109.5 . . ?
C26 C27 H27C 109.5 . . ?
H27A C27 H27C 109.5 . . ?
H27B C27 H27C 109.5 . . ?
C52 C53 H53A 109.5 . . ?
C52 C53 H53B 109.5 . . ?
H53A C53 H53B 109.5 . . ?
C52 C53 H53C 109.5 . . ?
H53A C53 H53C 109.5 . . ?
H53B C53 H53C 109.5 . . ?
C59 C60 H60A 109.5 . . ?
C59 C60 H60B 109.5 . . ?
H60A C60 H60B 109.5 . . ?
C59 C60 H60C 109.5 . . ?
H60A C60 H60C 109.5 . . ?
H60B C60 H60C 109.5 . . ?
Cl1 C73 Cl2 110.4(3) . . ?
Cl1 C73 H73A 109.6 . . ?
Cl2 C73 H73A 109.6 . . ?
Cl1 C73 H73B 109.6 . . ?
Cl2 C73 H73B 109.6 . . ?
H73A C73 H73B 108.1 . . ?
C32 C33 H33A 109.5 . . ?
C32 C33 H33B 109.5 . . ?
H33A C33 H33B 109.5 . . ?
C32 C33 H33C 109.5 . . ?
H33A C33 H33C 109.5 . . ?
H33B C33 H33C 109.5 . . ?
C67 C68 H68A 109.5 . . ?
C67 C68 H68B 109.5 . . ?
H68A C68 H68B 109.5 . . ?
C67 C68 H68C 109.5 . . ?
H68A C68 H68C 109.5 . . ?
H68B C68 H68C 109.5 . . ?
C23 C24 H24A 109.5 . . ?
C23 C24 H24B 109.5 . . ?
H24A C24 H24B 109.5 . . ?
C23 C24 H24C 109.5 . . ?
H24A C24 H24C 109.5 . . ?
H24B C24 H24C 109.5 . . ?
C16 C18 H18A 109.5 . . ?
C16 C18 H18B 109.5 . . ?
H18A C18 H18B 109.5 . . ?
C16 C18 H18C 109.5 . . ?
H18A C18 H18C 109.5 . . ?
H18B C18 H18C 109.5 . . ?
C16 C17 H17A 109.5 . . ?
C16 C17 H17B 109.5 . . ?
H17A C17 H17B 109.5 . . ?
C16 C17 H17C 109.5 . . ?
H17A C17 H17C 109.5 . . ?
H17B C17 H17C 109.5 . . ?
I6A Ga3A I5A 109.13(7) . . ?
I6A Ga3A I8A 109.67(7) . . ?
I5A Ga3A I8A 109.30(7) . . ?
I6A Ga3A I7A 109.58(7) . . ?
I5A Ga3A I7A 109.93(7) . . ?
I8A Ga3A I7A 109.21(7) . . ?
I12A Ga4A I9A 107.9(2) . . ?
I12A Ga4A I11A 110.8(3) . . ?
I9A Ga4A I11A 110.9(3) . . ?
I12A Ga4A I10A 110.8(3) . . ?
I9A Ga4A I10A 110.1(3) . . ?
I11A Ga4A I10A 106.4(3) . . ?
I12 Ga4 I9 112.20(15) . . ?
I12 Ga4 I11 104.17(15) . . ?
I9 Ga4 I11 109.66(18) . . ?
I12 Ga4 I10 112.07(14) . . ?
I9 Ga4 I10 108.07(17) . . ?
I11 Ga4 I10 110.65(16) . . ?
Cl3 C74 Cl4 111.6(5) . . ?
Cl3 C74 H74A 109.3 . . ?
Cl4 C74 H74A 109.3 . . ?
Cl3 C74 H74B 109.3 . . ?
Cl4 C74 H74B 109.3 . . ?
H74A C74 H74B 108.0 . . ?
Cl5 C75 Cl6 113.3(6) . . ?
Cl5 C75 H75A 108.9 . . ?
Cl6 C75 H75A 108.9 . . ?
Cl5 C75 H75B 108.9 . . ?
Cl6 C75 H75B 108.9 . . ?
H75A C75 H75B 107.7 . . ?
Cl7 C76 Cl12 118.1(9) . . ?
Cl7 C76 H76A 107.8 . . ?
Cl12 C76 H76A 107.8 . . ?
Cl7 C76 H76B 107.8 . . ?
Cl12 C76 H76B 107.8 . . ?
H76A C76 H76B 107.1 . . ?
Cl11 C77 Cl9 110.5(5) . . ?
Cl11 C77 H77A 109.6 . . ?
Cl9 C77 H77A 109.6 . . ?
Cl11 C77 H77B 109.6 . . ?
Cl9 C77 H77B 109.6 . . ?
H77A C77 H77B 108.1 . . ?
Cl8 C78 Cl13 108.9(11) . . ?
Cl8 C78 H78A 109.9 . . ?
Cl13 C78 H78A 109.9 . . ?
Cl8 C78 H78B 109.9 . . ?
Cl13 C78 H78B 109.9 . . ?
H78A C78 H78B 108.3 . . ?
Cl14 C79 Cl10 112.5(8) . . ?
Cl14 C79 H79A 109.1 . . ?
Cl10 C79 H79A 109.1 . . ?
Cl14 C79 H79B 109.1 . . ?
Cl10 C79 H79B 109.1 . . ?
H79A C79 H79B 107.8 . . ?
I5B I5B Ga3B 99.9(2) 2_766 . ?
I5B I5B Ga3B 54.8(2) 2_766 2_766 ?
Ga3B I5B Ga3B 154.72(13) . 2_766 ?
I8B Ga3B I7B 109.74(7) . . ?
I8B Ga3B I6B 109.64(7) . . ?
I7B Ga3B I6B 109.65(7) . . ?
I8B Ga3B I5B 109.62(7) . . ?
I7B Ga3B I5B 109.33(7) . . ?
I6B Ga3B I5B 108.84(7) . . ?
Cl16 C80 Cl15 109.0(2) . . ?
Cl16 C80 H80A 109.9 . . ?
Cl15 C80 H80A 109.9 . . ?
Cl16 C80 H80B 109.9 . . ?
Cl15 C80 H80B 109.9 . . ?
H80A C80 H80B 108.3 . . ?

loop_
_geom_bond_atom_site_label_1
_geom_bond_atom_site_label_2
_geom_bond_distance
_geom_bond_site_symmetry_2
_geom_bond_publ_flag
I1 Ga1 2.5662(6) . ?
I3 Ga2 2.5594(5) . ?
I4 Ga2 2.5854(5) . ?
I2 Ga1 2.5803(5) . ?
Ga1 P2 2.3887(12) . ?
Ga1 P1 2.4084(11) . ?
Ga2 P3 2.3960(12) . ?
Ga2 P4 2.3999(11) . ?
Ga3 I6 2.5253(9) . ?
Ga3 I5 2.5435(10) . ?
Ga3 I8 2.5486(11) . ?
Ga3 I7 2.5526(10) . ?
P4 C45 1.835(4) . ?
P4 C63 1.840(4) . ?
P1 C9 1.823(4) . ?
P1 C28 1.845(4) . ?
P2 C15 1.819(4) . ?
P2 C19 1.847(4) . ?
P3 C51 1.825(4) . ?
P3 C55 1.847(4) . ?
Cl2 C73 1.759(6) . ?
Cl1 C73 1.739(6) . ?
N7 C45 1.347(5) . ?
N7 C43 1.387(5) . ?
N7 C42 1.419(5) . ?
N5 C51 1.363(5) . ?
N5 C49 1.370(5) . ?
N5 C38 1.427(5) . ?
N8 C45 1.352(5) . ?
N8 C44 1.377(5) . ?
N8 C46 1.480(5) . ?
N3 C15 1.340(5) . ?
N3 C13 1.386(5) . ?
N3 C2 1.445(5) . ?
N1 C9 1.360(6) . ?
N1 C7 1.377(6) . ?
N1 C6 1.427(5) . ?
N2 C9 1.350(5) . ?
N2 C8 1.378(6) . ?
N2 C10 1.484(6) . ?
N4 C15 1.364(5) . ?
N4 C14 1.370(6) . ?
N4 C16 1.489(6) . ?
N6 C51 1.357(5) . ?
N6 C50 1.372(6) . ?
N6 C52 1.489(5) . ?
C38 C37 1.378(6) . ?
C38 C39 1.381(6) . ?
C37 C42 1.382(5) . ?
C37 H37 0.9500 . ?
C42 C41 1.380(6) . ?
C63 C70 1.404(6) . ?
C63 C64 1.405(6) . ?
C28 C35 1.399(6) . ?
C28 C29 1.411(6) . ?
C20 C22 1.397(6) . ?
C20 C19 1.409(6) . ?
C20 C21 1.518(6) . ?
C39 C40 1.382(6) . ?
C39 H39 0.9500 . ?
C2 C1 1.371(6) . ?
C2 C3 1.377(6) . ?
C43 C44 1.336(6) . ?
C43 H43 0.9500 . ?
C21 H21A 0.9800 . ?
C21 H21B 0.9800 . ?
C21 H21C 0.9800 . ?
C19 C26 1.406(6) . ?
C55 C56 1.394(6) . ?
C55 C62 1.409(6) . ?
C1 C6 1.379(6) . ?
C1 H1 0.9500 . ?
C70 C69 1.393(6) . ?
C70 C71 1.502(6) . ?
C3 C4 1.376(6) . ?
C3 H3 0.9500 . ?
C44 H44 0.9500 . ?
C56 C58 1.397(6) . ?
C56 C57 1.508(6) . ?
C49 C50 1.343(6) . ?
C49 H49 0.9500 . ?
C13 C14 1.335(7) . ?
C13 H13 0.9500 . ?
C35 C34 1.384(6) . ?
C35 C36 1.505(7) . ?
C6 C5 1.386(6) . ?
C41 C40 1.374(6) . ?
C41 H41 0.9500 . ?
C64 C66 1.395(6) . ?
C64 C65 1.500(6) . ?
C62 C61 1.403(7) . ?
C62 C72 1.495(7) . ?
C50 H50 0.9500 . ?
C46 C47 1.508(6) . ?
C46 C48 1.520(6) . ?
C46 H46 1.0000 . ?
C29 C31 1.389(6) . ?
C29 C30 1.496(7) . ?
C22 C23 1.387(7) . ?
C22 H22 0.9500 . ?
C52 C53 1.508(7) . ?
C52 C54 1.515(7) . ?
C52 H52 1.0000 . ?
C71 H71A 0.9800 . ?
C71 H71B 0.9800 . ?
C71 H71C 0.9800 . ?
C66 C67 1.367(7) . ?
C66 H66 0.9500 . ?
C5 C4 1.379(7) . ?
C5 H5 0.9500 . ?
C26 C25 1.382(7) . ?
C26 C27 1.511(7) . ?
C31 C32 1.391(7) . ?
C31 H31 0.9500 . ?
C34 C32 1.374(7) . ?
C34 H34 0.9500 . ?
C58 C59 1.377(7) . ?
C58 H58 0.9500 . ?
C57 H57A 0.9800 . ?
C57 H57B 0.9800 . ?
C57 H57C 0.9800 . ?
C32 C33 1.502(7) . ?
C16 C17 1.490(8) . ?
C16 C18 1.516(8) . ?
C16 H16 1.0000 . ?
C69 C67 1.381(7) . ?
C69 H69 0.9500 . ?
C40 H40 0.9500 . ?
C61 C59 1.368(7) . ?
C61 H61 0.9500 . ?
C65 H65A 0.9800 . ?
C65 H65B 0.9800 . ?
C65 H65C 0.9800 . ?
C48 H48A 0.9800 . ?
C48 H48B 0.9800 . ?
C48 H48C 0.9800 . ?
C30 H30A 0.9800 . ?
C30 H30B 0.9800 . ?
C30 H30C 0.9800 . ?
C14 H14 0.9500 . ?
C67 C68 1.512(6) . ?
C4 H4 0.9500 . ?
C7 C8 1.327(7) . ?
C7 H7 0.9500 . ?
C8 H8 0.9500 . ?
C36 H36A 0.9800 . ?
C36 H36B 0.9800 . ?
C36 H36C 0.9800 . ?
C10 C12 1.502(7) . ?
C10 C11 1.525(7) . ?
C10 H10 1.0000 . ?
C59 C60 1.517(6) . ?
C23 C25 1.384(7) . ?
C23 C24 1.500(7) . ?
C47 H47A 0.9800 . ?
C47 H47B 0.9800 . ?
C47 H47C 0.9800 . ?
C54 H54A 0.9800 . ?
C54 H54B 0.9800 . ?
C54 H54C 0.9800 . ?
C12 H12A 0.9800 . ?
C12 H12B 0.9800 . ?
C12 H12C 0.9800 . ?
C11 H11A 0.9800 . ?
C11 H11B 0.9800 . ?
C11 H11C 0.9800 . ?
C25 H25 0.9500 . ?
C72 H72A 0.9800 . ?
C72 H72B 0.9800 . ?
C72 H72C 0.9800 . ?
C27 H27A 0.9800 . ?
C27 H27B 0.9800 . ?
C27 H27C 0.9800 . ?
C53 H53A 0.9800 . ?
C53 H53B 0.9800 . ?
C53 H53C 0.9800 . ?
C60 H60A 0.9800 . ?
C60 H60B 0.9800 . ?
C60 H60C 0.9800 . ?
C73 H73A 0.9900 . ?
C73 H73B 0.9900 . ?
C33 H33A 0.9800 . ?
C33 H33B 0.9800 . ?
C33 H33C 0.9800 . ?
C68 H68A 0.9800 . ?
C68 H68B 0.9800 . ?
C68 H68C 0.9800 . ?
C24 H24A 0.9800 . ?
C24 H24B 0.9800 . ?
C24 H24C 0.9800 . ?
C18 H18A 0.9800 . ?
C18 H18B 0.9800 . ?
C18 H18C 0.9800 . ?
C17 H17A 0.9800 . ?
C17 H17B 0.9800 . ?
C17 H17C 0.9800 . ?
I5A Ga3A 2.5436(15) . ?
I6A Ga3A 2.5396(14) . ?
I7A Ga3A 2.5492(15) . ?
I8A Ga3A 2.5468(15) . ?
I12A Ga4A 2.5414(14) . ?
I12 Ga4 2.5370(10) . ?
I9A Ga4A 2.5456(13) . ?
I9 Ga4 2.5451(10) . ?
I10 Ga4 2.5489(10) . ?
I11A Ga4A 2.5465(14) . ?
I10A Ga4A 2.5469(14) . ?
I11 Ga4 2.5467(10) . ?
Cl4 C74 1.735(5) . ?
C74 Cl3 1.735(5) . ?
C74 H74A 0.9900 . ?
C74 H74B 0.9900 . ?
Cl6 C75 1.734(5) . ?
C75 Cl5 1.735(5) . ?
C75 H75A 0.9900 . ?
C75 H75B 0.9900 . ?
Cl7 C76 1.705(6) . ?
Cl8 C78 1.705(6) . ?
C76 Cl12 1.705(6) . ?
C76 H76A 0.9900 . ?
C76 H76B 0.9900 . ?
Cl9 C77 1.734(6) . ?
Cl10 C79 1.734(6) . ?
C77 Cl11 1.733(6) . ?
C77 H77A 0.9900 . ?
C77 H77B 0.9900 . ?
Cl13 C78 1.705(6) . ?
C78 H78A 0.9900 . ?
C78 H78B 0.9900 . ?
Cl14 C79 1.733(6) . ?
C79 H79A 0.9900 . ?
C79 H79B 0.9900 . ?
I5B I5B 1.306(7) 2_766 ?
I5B Ga3B 2.499(3) . ?
I5B Ga3B 3.012(4) 2_766 ?
Ga3B I8B 2.492(3) . ?
Ga3B I7B 2.496(3) . ?
Ga3B I6B 2.499(3) . ?
Cl15 C80 1.780(3) . ?
Cl16 C80 1.780(2) . ?
C80 H80A 0.9900 . ?
C80 H80B 0.9900 . ?

loop_
_geom_torsion_atom_site_label_1
_geom_torsion_atom_site_label_2
_geom_torsion_atom_site_label_3
_geom_torsion_atom_site_label_4
_geom_torsion
_geom_torsion_site_symmetry_1
_geom_torsion_site_symmetry_2
_geom_torsion_site_symmetry_3
_geom_torsion_site_symmetry_4
_geom_torsion_publ_flag
C51 N5 C38 C37 49.4(6) . . . . ?
C49 N5 C38 C37 -128.8(4) . . . . ?
C51 N5 C38 C39 -135.8(4) . . . . ?
C49 N5 C38 C39 46.0(6) . . . . ?
C13 N3 C15 N4 0.7(5) . . . . ?
C2 N3 C15 N4 174.6(4) . . . . ?
C13 N3 C15 P2 178.3(3) . . . . ?
C2 N3 C15 P2 -7.9(6) . . . . ?
C14 N4 C15 N3 -0.7(5) . . . . ?
C16 N4 C15 N3 178.3(4) . . . . ?
C14 N4 C15 P2 -178.6(3) . . . . ?
C16 N4 C15 P2 0.4(6) . . . . ?
C19 P2 C15 N3 120.6(4) . . . . ?
Ga1 P2 C15 N3 6.8(5) . . . . ?
C19 P2 C15 N4 -62.1(4) . . . . ?
Ga1 P2 C15 N4 -175.9(3) . . . . ?
C39 C38 C37 C42 2.9(6) . . . . ?
N5 C38 C37 C42 177.5(4) . . . . ?
C43 N7 C45 N8 -0.9(4) . . . . ?
C42 N7 C45 N8 178.6(4) . . . . ?
C43 N7 C45 P4 178.4(3) . . . . ?
C42 N7 C45 P4 -2.2(6) . . . . ?
C44 N8 C45 N7 1.1(4) . . . . ?
C46 N8 C45 N7 -173.9(4) . . . . ?
C44 N8 C45 P4 -178.2(3) . . . . ?
C46 N8 C45 P4 6.8(6) . . . . ?
C63 P4 C45 N7 -122.4(4) . . . . ?
Ga2 P4 C45 N7 -9.4(4) . . . . ?
C63 P4 C45 N8 56.7(3) . . . . ?
Ga2 P4 C45 N8 169.7(3) . . . . ?
C38 C37 C42 C41 -2.6(6) . . . . ?
C38 C37 C42 N7 -178.6(4) . . . . ?
C45 N7 C42 C41 131.3(4) . . . . ?
C43 N7 C42 C41 -49.3(6) . . . . ?
C45 N7 C42 C37 -52.6(6) . . . . ?
C43 N7 C42 C37 126.8(4) . . . . ?
C50 N6 C51 N5 -2.8(5) . . . . ?
C52 N6 C51 N5 172.6(4) . . . . ?
C50 N6 C51 P3 178.4(3) . . . . ?
C52 N6 C51 P3 -6.3(6) . . . . ?
C49 N5 C51 N6 2.8(5) . . . . ?
C38 N5 C51 N6 -175.6(4) . . . . ?
C49 N5 C51 P3 -178.5(3) . . . . ?
C38 N5 C51 P3 3.1(6) . . . . ?
C55 P3 C51 N6 -56.0(4) . . . . ?
Ga2 P3 C51 N6 -167.3(3) . . . . ?
C55 P3 C51 N5 125.5(4) . . . . ?
Ga2 P3 C51 N5 14.2(5) . . . . ?
C45 P4 C63 C70 46.6(4) . . . . ?
Ga2 P4 C63 C70 -74.4(4) . . . . ?
C45 P4 C63 C64 -132.1(3) . . . . ?
Ga2 P4 C63 C64 106.8(3) . . . . ?
C9 P1 C28 C35 49.0(4) . . . . ?
Ga1 P1 C28 C35 -69.2(4) . . . . ?
C9 P1 C28 C29 -135.3(3) . . . . ?
Ga1 P1 C28 C29 106.5(3) . . . . ?
C8 N2 C9 N1 1.3(5) . . . . ?
C10 N2 C9 N1 -170.3(4) . . . . ?
C8 N2 C9 P1 -179.7(4) . . . . ?
C10 N2 C9 P1 8.7(7) . . . . ?
C7 N1 C9 N2 -1.5(5) . . . . ?
C6 N1 C9 N2 173.8(4) . . . . ?
C7 N1 C9 P1 179.6(4) . . . . ?
C6 N1 C9 P1 -5.1(7) . . . . ?
C28 P1 C9 N2 49.2(4) . . . . ?
Ga1 P1 C9 N2 157.5(3) . . . . ?
C28 P1 C9 N1 -132.2(4) . . . . ?
Ga1 P1 C9 N1 -23.8(5) . . . . ?
C37 C38 C39 C40 -1.4(7) . . . . ?
N5 C38 C39 C40 -176.0(4) . . . . ?
C15 N3 C2 C1 62.9(6) . . . . ?
C13 N3 C2 C1 -123.9(4) . . . . ?
C15 N3 C2 C3 -118.3(5) . . . . ?
C13 N3 C2 C3 54.8(5) . . . . ?
C45 N7 C43 C44 0.3(5) . . . . ?
C42 N7 C43 C44 -179.2(4) . . . . ?
C22 C20 C19 C26 2.7(6) . . . . ?
C21 C20 C19 C26 -174.4(4) . . . . ?
C22 C20 C19 P2 -177.9(3) . . . . ?
C21 C20 C19 P2 5.1(6) . . . . ?
C15 P2 C19 C26 133.7(4) . . . . ?
Ga1 P2 C19 C26 -103.7(3) . . . . ?
C15 P2 C19 C20 -45.8(4) . . . . ?
Ga1 P2 C19 C20 76.8(4) . . . . ?
C51 P3 C55 C56 -48.3(4) . . . . ?
Ga2 P3 C55 C56 72.4(4) . . . . ?
C51 P3 C55 C62 133.1(3) . . . . ?
Ga2 P3 C55 C62 -106.2(3) . . . . ?
C3 C2 C1 C6 2.3(6) . . . . ?
N3 C2 C1 C6 -179.1(4) . . . . ?
C64 C63 C70 C69 -1.3(6) . . . . ?
P4 C63 C70 C69 180.0(3) . . . . ?
C64 C63 C70 C71 177.0(4) . . . . ?
P4 C63 C70 C71 -1.8(6) . . . . ?
C1 C2 C3 C4 -1.0(7) . . . . ?
N3 C2 C3 C4 -179.7(4) . . . . ?
N7 C43 C44 N8 0.4(5) . . . . ?
C45 N8 C44 C43 -1.0(5) . . . . ?
C46 N8 C44 C43 174.3(4) . . . . ?
C62 C55 C56 C58 2.1(6) . . . . ?
P3 C55 C56 C58 -176.5(3) . . . . ?
C62 C55 C56 C57 -176.7(4) . . . . ?
P3 C55 C56 C57 4.8(6) . . . . ?
C51 N5 C49 C50 -1.8(5) . . . . ?
C38 N5 C49 C50 176.7(4) . . . . ?
C15 N3 C13 C14 -0.4(5) . . . . ?
C2 N3 C13 C14 -174.5(4) . . . . ?
C29 C28 C35 C34 -1.2(6) . . . . ?
P1 C28 C35 C34 174.3(3) . . . . ?
C29 C28 C35 C36 178.4(4) . . . . ?
P1 C28 C35 C36 -6.1(6) . . . . ?
C2 C1 C6 C5 -1.2(6) . . . . ?
C2 C1 C6 N1 -178.8(4) . . . . ?
C9 N1 C6 C1 -41.3(6) . . . . ?
C7 N1 C6 C1 133.3(5) . . . . ?
C9 N1 C6 C5 141.0(5) . . . . ?
C7 N1 C6 C5 -44.3(7) . . . . ?
C37 C42 C41 C40 0.8(6) . . . . ?
N7 C42 C41 C40 176.8(4) . . . . ?
C70 C63 C64 C66 1.2(6) . . . . ?
P4 C63 C64 C66 -180.0(3) . . . . ?
C70 C63 C64 C65 -179.7(4) . . . . ?
P4 C63 C64 C65 -0.8(6) . . . . ?
C56 C55 C62 C61 -2.0(6) . . . . ?
P3 C55 C62 C61 176.7(3) . . . . ?
C56 C55 C62 C72 179.1(5) . . . . ?
P3 C55 C62 C72 -2.2(6) . . . . ?
N5 C49 C50 N6 0.0(5) . . . . ?
C51 N6 C50 C49 1.8(5) . . . . ?
C52 N6 C50 C49 -173.7(4) . . . . ?
C45 N8 C46 C47 121.6(4) . . . . ?
C44 N8 C46 C47 -52.8(5) . . . . ?
C45 N8 C46 C48 -114.6(4) . . . . ?
C44 N8 C46 C48 71.0(5) . . . . ?
C35 C28 C29 C31 -0.5(6) . . . . ?
P1 C28 C29 C31 -176.4(3) . . . . ?
C35 C28 C29 C30 178.9(4) . . . . ?
P1 C28 C29 C30 3.0(5) . . . . ?
C19 C20 C22 C23 0.1(6) . . . . ?
C21 C20 C22 C23 177.3(4) . . . . ?
C51 N6 C52 C53 125.9(5) . . . . ?
C50 N6 C52 C53 -59.4(6) . . . . ?
C51 N6 C52 C54 -109.6(5) . . . . ?
C50 N6 C52 C54 65.1(5) . . . . ?
C63 C64 C66 C67 0.1(7) . . . . ?
C65 C64 C66 C67 -179.1(5) . . . . ?
C1 C6 C5 C4 -1.0(7) . . . . ?
N1 C6 C5 C4 176.6(4) . . . . ?
C20 C19 C26 C25 -3.9(7) . . . . ?
P2 C19 C26 C25 176.6(4) . . . . ?
C20 C19 C26 C27 175.2(5) . . . . ?
P2 C19 C26 C27 -4.3(6) . . . . ?
C28 C29 C31 C32 1.9(6) . . . . ?
C30 C29 C31 C32 -177.4(4) . . . . ?
C28 C35 C34 C32 1.5(7) . . . . ?
C36 C35 C34 C32 -178.1(4) . . . . ?
C55 C56 C58 C59 -0.4(7) . . . . ?
C57 C56 C58 C59 178.5(4) . . . . ?
C35 C34 C32 C31 -0.1(7) . . . . ?
C35 C34 C32 C33 -179.1(5) . . . . ?
C29 C31 C32 C34 -1.6(7) . . . . ?
C29 C31 C32 C33 177.4(4) . . . . ?
C15 N4 C16 C17 133.3(6) . . . . ?
C14 N4 C16 C17 -47.8(7) . . . . ?
C15 N4 C16 C18 -101.0(6) . . . . ?
C14 N4 C16 C18 77.9(6) . . . . ?
C63 C70 C69 C67 0.0(7) . . . . ?
C71 C70 C69 C67 -178.3(5) . . . . ?
C42 C41 C40 C39 0.8(7) . . . . ?
C38 C39 C40 C41 -0.5(7) . . . . ?
C55 C62 C61 C59 0.2(7) . . . . ?
C72 C62 C61 C59 179.1(5) . . . . ?
N3 C13 C14 N4 0.0(5) . . . . ?
C15 N4 C14 C13 0.5(5) . . . . ?
C16 N4 C14 C13 -178.6(4) . . . . ?
C64 C66 C67 C69 -1.3(7) . . . . ?
C64 C66 C67 C68 179.8(5) . . . . ?
C70 C69 C67 C66 1.2(7) . . . . ?
C70 C69 C67 C68 -179.9(5) . . . . ?
C2 C3 C4 C5 -1.3(7) . . . . ?
C6 C5 C4 C3 2.2(7) . . . . ?
C9 N1 C7 C8 1.1(6) . . . . ?
C6 N1 C7 C8 -174.2(5) . . . . ?
N1 C7 C8 N2 -0.3(6) . . . . ?
C9 N2 C8 C7 -0.6(6) . . . . ?
C10 N2 C8 C7 171.4(5) . . . . ?
C9 N2 C10 C12 113.9(5) . . . . ?
C8 N2 C10 C12 -56.6(6) . . . . ?
C9 N2 C10 C11 -122.0(5) . . . . ?
C8 N2 C10 C11 67.4(6) . . . . ?
C62 C61 C59 C58 1.5(7) . . . . ?
C62 C61 C59 C60 -178.4(4) . . . . ?
C56 C58 C59 C61 -1.4(7) . . . . ?
C56 C58 C59 C60 178.5(4) . . . . ?
C20 C22 C23 C25 -1.6(7) . . . . ?
C20 C22 C23 C24 178.9(5) . . . . ?
C19 C26 C25 C23 2.5(8) . . . . ?
C27 C26 C25 C23 -176.7(5) . . . . ?
C22 C23 C25 C26 0.3(8) . . . . ?
C24 C23 C25 C26 179.8(5) . . . . ?
